data_9007443
loop_
_publ_author_name
'Jellinek, F.'

_publ_section_title
;
 The structures of the chromium sulphides
;
_journal_name_full 'Acta Crystallographica'
_journal_page_first 620
_journal_page_last 628
_journal_volume 10
_journal_year 1957
_chemical_formula_structural CrS
_chemical_formula_sum 'Cr S'
_space_group_IT_number 15
_symmetry_space_group_name_Hall '-C 2yc'
_symmetry_space_group_name_H-M 'C 1 2/c 1'
_cell_angle_alpha 90
_cell_angle_beta 101.6
_cell_angle_gamma 90
_cell_length_a 3.826
_cell_length_b 5.913
_cell_length_c 6.089
_cell_formula_units_Z 4
_cell_volume 134.939
_exptl_crystal_density_diffrn 4.138
_cod_database_code 9007443

loop_
_symmetry_equiv_pos_as_xyz
x,y,z
1/2+x,1/2+y,z
x,-y,1/2+z
1/2+x,1/2-y,1/2+z
-x,y,1/2-z
1/2-x,1/2+y,1/2-z
-x,-y,-z
1/2-x,1/2-y,-z

loop_
_atom_site_label
_atom_site_fract_x
_atom_site_fract_y
_atom_site_fract_z
Cr 0.00000 0.00000 0.00000
S 0.00000 0.32000 0.25000

_journal_paper_doi 10.1107/S0365110X57002200
_database_code_amcsd 0009202

loop_
_cod_related_entry_id
_cod_related_entry_database
_cod_related_entry_code
1 AMCSD 0009202
2 AMCSD 0011643

loop_
_citation_author_citation_id
_citation_author_name
2 'Wyckoff, R. W. G.'

loop_
_citation_id
_citation_coordinate_linkage
_citation_title
_citation_country
_citation_page_first
_citation_page_last
_citation_year
_citation_journal_abbrev
_citation_journal_volume
_citation_journal_issue
_citation_journal_id_ASTM
_citation_journal_id_ISSN
_citation_book_title
_citation_book_publisher
_citation_book_publisher_city
_citation_book_id_ISBN
_citation_special_details
2 yes
;Crystal Structures
;
US 85 237 1963 'Crystal Structures' 1 . . . . 'Interscience Publishers' 'New York, London, Sydney' .
;The Wyckoff, R. W. G. book contains republication of the atomic coordinates
of this structure.
;
